data_4133351
loop_
_publ_author_name
'Zhang, Congcong'
'Hou, Guohua'
'Zi, Guofu'
'Ding, Wanjian'
'Walter, Marc D.'

_publ_section_title
;
 A Base-Free Terminal Actinide Phosphinidene Metallocene: Synthesis,
 Structure, Reactivity, and Computational Studies.
;
_journal_issue 43
_journal_name_full 'Journal of the American Chemical Society'
_journal_page_first 14511
_journal_page_last 14525
_journal_paper_doi 10.1021/jacs.8b09746
_journal_volume 140
_journal_year 2018
_chemical_formula_moiety 'C52 H87 P Th, C6 H6'
_chemical_formula_sum 'C58 H93 P Th'
_chemical_formula_weight 1053.33
_space_group_crystal_system monoclinic
_space_group_IT_number 14
_space_group_name_Hall '-P 2yn'
_space_group_name_H-M_alt 'P 1 21/n 1'
_atom_sites_solution_hydrogens geom
_audit_creation_date 2017-10-17
_audit_creation_method
;
Olex2 1.2
(compiled 2017.03.28 svn.r3405 for OlexSys, GUI svn.r5337)
;
_cell_angle_alpha 90
_cell_angle_beta 94.685(2)
_cell_angle_gamma 90
_cell_formula_units_Z 4
_cell_length_a 10.6013(2)
_cell_length_b 31.8019(6)
_cell_length_c 15.7364(3)
_cell_measurement_reflns_used 8924
_cell_measurement_temperature 100.01(10)
_cell_measurement_theta_max 72.3430
_cell_measurement_theta_min 4.3830
_cell_volume 5287.67(17)
_computing_cell_refinement 'CrysAlisPro 1.171.39.32a (Rigaku OD, 2017)'
_computing_data_collection 'CrysAlisPro 1.171.39.32a (Rigaku OD, 2017)'
_computing_data_reduction 'CrysAlisPro 1.171.39.32a (Rigaku OD, 2017)'
_computing_molecular_graphics 'Olex2 (Dolomanov et al., 2009)'
_computing_publication_material 'Olex2 (Dolomanov et al., 2009)'
_computing_structure_refinement 'ShelXL (Sheldrick, 2015)'
_diffrn_ambient_environment N~2~
_diffrn_ambient_temperature 100.01(10)
_diffrn_detector 'CCD plate'
_diffrn_detector_area_resol_mean 5.3127
_diffrn_detector_type AtlasS2
_diffrn_measured_fraction_theta_full 0.999
_diffrn_measured_fraction_theta_max 0.970
_diffrn_measurement_details
;
List of Runs (angles in degrees, time in seconds):

  # Type    Start    End  Width  t~exp~   \w     \q     \k     \f   Frames
--------------------------------------------------------------------------
  1  \w   -115.00 -20.00   1.00    2.00    --  -41.49 -37.00  30.00   95
  2  \w    -31.00  60.00   1.00    2.00    --   41.49 -57.00-120.00   91
  3  \w     49.00  94.00   1.00    2.00    --   41.49-125.00-150.00   45
  4  \w     35.00 132.00   1.00    3.00    --  107.19 -61.00-180.00   97
  5  \w     27.00 104.00   1.00    3.00    --  107.19 -94.00 120.00   77
  6  \w     85.00 177.00   1.00    3.00    --  107.19  45.00 -30.00   92
  7  \w    144.00 169.00   1.00    3.00    --  107.19 125.00 -60.00   25
  8  \w     46.00 100.00   1.00    3.00    --  107.19 -94.00  30.00   54
  9  \w    121.00 178.00   1.00    3.00    --  107.19  61.00-180.00   57
 10  \w    112.00 148.00   1.00    3.00    --  107.19 125.00 120.00   36
;
_diffrn_measurement_device 'four-circle diffractometer'
_diffrn_measurement_device_type 'SuperNova, Dual, Cu at home/near, AtlasS2'
_diffrn_measurement_method '\w scans'
_diffrn_orient_matrix_type 'CrysAlisPro convention (1999,Acta A55,543-557)'
_diffrn_orient_matrix_UB_11 0.0269960000
_diffrn_orient_matrix_UB_12 0.0250999000
_diffrn_orient_matrix_UB_13 0.0832955000
_diffrn_orient_matrix_UB_21 0.0458268000
_diffrn_orient_matrix_UB_22 -0.0405400000
_diffrn_orient_matrix_UB_23 0.0465152000
_diffrn_orient_matrix_UB_31 0.1356077000
_diffrn_orient_matrix_UB_32 0.0086684000
_diffrn_orient_matrix_UB_33 -0.0236186000
_diffrn_radiation_monochromator mirror
_diffrn_radiation_probe x-ray
_diffrn_radiation_type CuK\a
_diffrn_radiation_wavelength 1.54184
_diffrn_reflns_av_R_equivalents 0.0432
_diffrn_reflns_av_unetI/netI 0.0597
_diffrn_reflns_Laue_measured_fraction_full 0.999
_diffrn_reflns_Laue_measured_fraction_max 0.970
_diffrn_reflns_limit_h_max 13
_diffrn_reflns_limit_h_min -8
_diffrn_reflns_limit_k_max 36
_diffrn_reflns_limit_k_min -39
_diffrn_reflns_limit_l_max 19
_diffrn_reflns_limit_l_min -19
_diffrn_reflns_number 20752
_diffrn_reflns_point_group_measured_fraction_full 0.999
_diffrn_reflns_point_group_measured_fraction_max 0.970
_diffrn_reflns_theta_full 67.684
_diffrn_reflns_theta_max 73.319
_diffrn_reflns_theta_min 3.959
_diffrn_source 'micro-focus sealed X-ray tube'
_diffrn_source_type 'SuperNova (Cu) X-ray Source'
_exptl_absorpt_coefficient_mu 9.619
_exptl_absorpt_correction_T_max 1.00000
_exptl_absorpt_correction_T_min 0.71411
_exptl_absorpt_correction_type multi-scan
_exptl_absorpt_process_details
;
CrysAlisPro 1.171.39.32a (Rigaku Oxford Diffraction, 2017)
Empirical absorption correction using spherical harmonics,
 implemented in SCALE3 ABSPACK scaling algorithm.
;
_exptl_crystal_colour orange
_exptl_crystal_colour_primary orange
_exptl_crystal_density_diffrn 1.323
_exptl_crystal_description block
_exptl_crystal_F_000 2184
_exptl_crystal_size_max 0.2
_exptl_crystal_size_mid 0.15
_exptl_crystal_size_min 0.1
_refine_diff_density_max 2.693
_refine_diff_density_min -2.053
_refine_diff_density_rms 0.152
_refine_ls_extinction_method none
_refine_ls_goodness_of_fit_ref 1.109
_refine_ls_hydrogen_treatment constr
_refine_ls_matrix_type full
_refine_ls_number_parameters 568
_refine_ls_number_reflns 10316
_refine_ls_number_restraints 0
_refine_ls_restrained_S_all 1.109
_refine_ls_R_factor_all 0.0527
_refine_ls_R_factor_gt 0.0458
_refine_ls_shift/su_max 0.001
_refine_ls_shift/su_mean 0.000
_refine_ls_structure_factor_coef Fsqd
_refine_ls_weighting_details 'w=1/[\s^2^(Fo^2^)+(0.0367P)^2^+25.6110P] where P=(Fo^2^+2Fc^2^)/3'
_refine_ls_weighting_scheme calc
_refine_ls_wR_factor_gt 0.1089
_refine_ls_wR_factor_ref 0.1127
_reflns_Friedel_coverage 0.000
_reflns_number_gt 9114
_reflns_number_total 10316
_reflns_threshold_expression 'I > 2\s(I)'
_cod_data_source_file ja8b09746_si_002.cif
_cod_data_source_block compound3
_cod_database_code 4133351
_shelx_shelxl_version_number 2014/7
_chemical_oxdiff_formula C1H1I1P1K1Th1
_shelx_space_group_comment
;
The symmetry employed for this shelxl refinement is uniquely defined
by the following loop, which should always be used as a source of
symmetry information in preference to the above space-group names.
They are only intended as comments.
;
_reflns_odcompleteness_completeness 99.83
_reflns_odcompleteness_iscentric 1
_reflns_odcompleteness_theta 66.97
_olex2_refinement_description
;
1. Fixed Uiso
 At 1.2 times of:
  All C(H) groups
 At 1.5 times of:
  All C(H,H,H) groups
2.a Aromatic/amide H refined with riding coordinates:
 C3(H3), C5(H5), C20(H20), C22(H22), C37(H37), C39(H39), C53(H53), C54(H54),
 C55(H55), C56(H56), C57(H57), C58(H58)
2.b Idealised Me refined as rotating group:
 C7(H7A,H7B,H7C), C8(H8A,H8B,H8C), C9(H9A,H9B,H9C), C11(H11A,H11B,H11C),
 C12(H12A,H12B,H12C), C13(H13A,H13B,H13C), C15(H15A,H15B,H15C), C16(H16A,H16B,
 H16C), C17(H17A,H17B,H17C), C24(H24A,H24B,H24C), C25(H25A,H25B,H25C), C26(H26A,
 H26B,H26C), C28(H28A,H28B,H28C), C29(H29A,H29B,H29C), C30(H30A,H30B,H30C),
 C32(H32A,H32B,H32C), C33(H33A,H33B,H33C), C34(H34A,H34B,H34C), C42(H42A,H42B,
 H42C), C43(H43A,H43B,H43C), C44(H44A,H44B,H44C), C46(H46A,H46B,H46C), C47(H47A,
 H47B,H47C), C48(H48A,H48B,H48C), C50(H50A,H50B,H50C), C51(H51A,H51B,H51C),
 C52(H52A,H52B,H52C)
;
_olex2_submission_special_instructions 'No special instructions were received'
_oxdiff_exptl_absorpt_empirical_details
;
Empirical correction (ABSPACK) includes:
- Absorption correction using spherical harmonics
- Frame scaling
;
_oxdiff_exptl_absorpt_empirical_full_max 1.535
_oxdiff_exptl_absorpt_empirical_full_min 0.755

loop_
_space_group_symop_operation_xyz
'x, y, z'
'-x+1/2, y+1/2, -z+1/2'
'-x, -y, -z'
'x-1/2, -y-1/2, z-1/2'

loop_
_atom_site_label
_atom_site_type_symbol
_atom_site_fract_x
_atom_site_fract_y
_atom_site_fract_z
_atom_site_U_iso_or_equiv
_atom_site_adp_type
_atom_site_occupancy
_atom_site_site_symmetry_order
_atom_site_calc_flag
_atom_site_refinement_flags_posn
C1 C 0.7075(5) 0.36600(18) 0.5218(4) 0.0132(11) Uani 1 1 d .
C2 C 0.6822(5) 0.40866(18) 0.4916(4) 0.0143(11) Uani 1 1 d .
C3 C 0.5512(5) 0.40964(18) 0.4623(4) 0.0130(11) Uani 1 1 d .
H3 H 0.5098 0.4330 0.4377 0.016 Uiso 1 1 calc R
C4 C 0.4935(6) 0.3710(2) 0.4754(4) 0.0168(12) Uani 1 1 d .
C5 C 0.5896(5) 0.34413(18) 0.5116(4) 0.0137(11) Uani 1 1 d .
H5 H 0.5778 0.3162 0.5266 0.016 Uiso 1 1 calc R
C6 C 0.8213(5) 0.34497(19) 0.5730(4) 0.0165(12) Uani 1 1 d .
C7 C 0.7966(5) 0.29832(19) 0.5880(4) 0.0183(12) Uani 1 1 d .
H7A H 0.7209 0.2952 0.6170 0.027 Uiso 1 1 calc GR
H7B H 0.8669 0.2865 0.6223 0.027 Uiso 1 1 calc GR
H7C H 0.7866 0.2840 0.5343 0.027 Uiso 1 1 calc GR
C8 C 0.8378(5) 0.3652(2) 0.6622(4) 0.0185(12) Uani 1 1 d .
H8A H 0.8557 0.3946 0.6568 0.028 Uiso 1 1 calc GR
H8B H 0.9067 0.3518 0.6953 0.028 Uiso 1 1 calc GR
H8C H 0.7614 0.3617 0.6903 0.028 Uiso 1 1 calc GR
C9 C 0.9472(6) 0.3469(2) 0.5297(4) 0.0220(13) Uani 1 1 d .
H9A H 0.9410 0.3294 0.4798 0.033 Uiso 1 1 calc GR
H9B H 1.0151 0.3370 0.5688 0.033 Uiso 1 1 calc GR
H9C H 0.9637 0.3753 0.5137 0.033 Uiso 1 1 calc GR
C10 C 0.7503(6) 0.45131(19) 0.5081(4) 0.0169(12) Uani 1 1 d .
C11 C 0.7029(6) 0.4693(2) 0.5905(4) 0.0235(13) Uani 1 1 d .
H11A H 0.6127 0.4727 0.5834 0.035 Uiso 1 1 calc GR
H11B H 0.7419 0.4961 0.6027 0.035 Uiso 1 1 calc GR
H11C H 0.7246 0.4504 0.6369 0.035 Uiso 1 1 calc GR
C12 C 0.8951(6) 0.4507(2) 0.5180(4) 0.0230(13) Uani 1 1 d .
H12A H 0.9234 0.4337 0.5663 0.035 Uiso 1 1 calc GR
H12B H 0.9263 0.4789 0.5265 0.035 Uiso 1 1 calc GR
H12C H 0.9265 0.4392 0.4674 0.035 Uiso 1 1 calc GR
C13 C 0.7121(6) 0.4825(2) 0.4361(4) 0.0219(13) Uani 1 1 d .
H13A H 0.7380 0.4718 0.3832 0.033 Uiso 1 1 calc GR
H13B H 0.7525 0.5091 0.4484 0.033 Uiso 1 1 calc GR
H13C H 0.6219 0.4862 0.4316 0.033 Uiso 1 1 calc GR
C14 C 0.3558(6) 0.35945(19) 0.4518(4) 0.0183(12) Uani 1 1 d .
C15 C 0.2699(5) 0.3976(2) 0.4571(4) 0.0204(13) Uani 1 1 d .
H15A H 0.2824 0.4098 0.5130 0.031 Uiso 1 1 calc GR
H15B H 0.1832 0.3891 0.4464 0.031 Uiso 1 1 calc GR
H15C H 0.2901 0.4180 0.4153 0.031 Uiso 1 1 calc GR
C16 C 0.3127(6) 0.3245(2) 0.5113(4) 0.0230(13) Uani 1 1 d .
H16A H 0.3642 0.2999 0.5058 0.034 Uiso 1 1 calc GR
H16B H 0.2257 0.3176 0.4956 0.034 Uiso 1 1 calc GR
H16C H 0.3215 0.3341 0.5692 0.034 Uiso 1 1 calc GR
C17 C 0.3469(6) 0.3426(2) 0.3602(4) 0.0209(13) Uani 1 1 d .
H17A H 0.3744 0.3640 0.3227 0.031 Uiso 1 1 calc GR
H17B H 0.2609 0.3351 0.3432 0.031 Uiso 1 1 calc GR
H17C H 0.4000 0.3183 0.3574 0.031 Uiso 1 1 calc GR
C18 C 0.5636(5) 0.36251(19) 0.1588(4) 0.0148(11) Uani 1 1 d .
C19 C 0.5379(5) 0.40414(19) 0.1912(4) 0.0163(12) Uani 1 1 d .
C20 C 0.6587(5) 0.42034(19) 0.2238(4) 0.0144(11) Uani 1 1 d .
H20 H 0.6703 0.4462 0.2510 0.017 Uiso 1 1 calc R
C21 C 0.7561(5) 0.39252(19) 0.2099(4) 0.0160(12) Uani 1 1 d .
C22 C 0.6972(5) 0.35636(18) 0.1715(4) 0.0129(11) Uani 1 1 d .
H22 H 0.7396 0.3322 0.1567 0.015 Uiso 1 1 calc R
C23 C 0.4799(6) 0.3299(2) 0.1075(4) 0.0187(12) Uani 1 1 d .
C24 C 0.5591(6) 0.2905(2) 0.0895(4) 0.0229(13) Uani 1 1 d .
H24A H 0.6246 0.2981 0.0537 0.034 Uiso 1 1 calc GR
H24B H 0.5053 0.2697 0.0613 0.034 Uiso 1 1 calc GR
H24C H 0.5966 0.2794 0.1424 0.034 Uiso 1 1 calc GR
C25 C 0.4346(7) 0.3483(2) 0.0191(4) 0.0267(14) Uani 1 1 d .
H25A H 0.3862 0.3733 0.0265 0.040 Uiso 1 1 calc GR
H25B H 0.3829 0.3279 -0.0125 0.040 Uiso 1 1 calc GR
H25C H 0.5067 0.3549 -0.0116 0.040 Uiso 1 1 calc GR
C26 C 0.3690(6) 0.3137(2) 0.1543(4) 0.0229(13) Uani 1 1 d .
H26A H 0.4007 0.2978 0.2034 0.034 Uiso 1 1 calc GR
H26B H 0.3164 0.2960 0.1169 0.034 Uiso 1 1 calc GR
H26C H 0.3202 0.3371 0.1721 0.034 Uiso 1 1 calc GR
C27 C 0.4279(5) 0.4353(2) 0.1780(4) 0.0185(12) Uani 1 1 d .
C28 C 0.4496(6) 0.4617(2) 0.0986(4) 0.0243(14) Uani 1 1 d .
H28A H 0.5286 0.4765 0.1077 0.036 Uiso 1 1 calc GR
H28B H 0.3819 0.4816 0.0886 0.036 Uiso 1 1 calc GR
H28C H 0.4520 0.4436 0.0500 0.036 Uiso 1 1 calc GR
C29 C 0.4255(6) 0.4657(2) 0.2548(4) 0.0237(14) Uani 1 1 d .
H29A H 0.4142 0.4499 0.3056 0.036 Uiso 1 1 calc GR
H29B H 0.3569 0.4852 0.2445 0.036 Uiso 1 1 calc GR
H29C H 0.5040 0.4808 0.2617 0.036 Uiso 1 1 calc GR
C30 C 0.2926(5) 0.4168(2) 0.1660(4) 0.0231(14) Uani 1 1 d .
H30A H 0.2852 0.3992 0.1162 0.035 Uiso 1 1 calc GR
H30B H 0.2322 0.4393 0.1593 0.035 Uiso 1 1 calc GR
H30C H 0.2765 0.4003 0.2151 0.035 Uiso 1 1 calc GR
C31 C 0.8965(5) 0.3969(2) 0.2359(4) 0.0171(12) Uani 1 1 d .
C32 C 0.9366(6) 0.4425(2) 0.2480(4) 0.0243(14) Uani 1 1 d .
H32A H 0.9201 0.4574 0.1952 0.036 Uiso 1 1 calc GR
H32B H 1.0254 0.4438 0.2656 0.036 Uiso 1 1 calc GR
H32C H 0.8895 0.4552 0.2909 0.036 Uiso 1 1 calc GR
C33 C 0.9735(6) 0.3760(2) 0.1677(4) 0.0246(14) Uani 1 1 d .
H33A H 0.9447 0.3476 0.1580 0.037 Uiso 1 1 calc GR
H33B H 1.0616 0.3757 0.1874 0.037 Uiso 1 1 calc GR
H33C H 0.9619 0.3916 0.1154 0.037 Uiso 1 1 calc GR
C34 C 0.9245(5) 0.3730(2) 0.3206(4) 0.0209(13) Uani 1 1 d .
H34A H 0.8803 0.3863 0.3643 0.031 Uiso 1 1 calc GR
H34B H 1.0138 0.3736 0.3366 0.031 Uiso 1 1 calc GR
H34C H 0.8968 0.3444 0.3137 0.031 Uiso 1 1 calc GR
C35 C 0.7128(5) 0.21766(19) 0.3329(4) 0.0158(12) Uani 1 1 d .
C36 C 0.8269(5) 0.20159(19) 0.3005(4) 0.0155(11) Uani 1 1 d .
C37 C 0.8355(5) 0.1588(2) 0.2833(4) 0.0175(12) Uani 1 1 d .
H37 H 0.9088 0.1490 0.2612 0.021 Uiso 1 1 calc R
C38 C 0.7417(6) 0.1299(2) 0.2972(4) 0.0195(12) Uani 1 1 d .
C39 C 0.6378(6) 0.1449(2) 0.3355(4) 0.0196(12) Uani 1 1 d .
H39 H 0.5764 0.1257 0.3490 0.024 Uiso 1 1 calc R
C40 C 0.6198(5) 0.18717(19) 0.3553(4) 0.0163(12) Uani 1 1 d .
C41 C 0.9422(5) 0.2290(2) 0.2821(4) 0.0194(12) Uani 1 1 d .
C42 C 0.9897(6) 0.2548(2) 0.3608(4) 0.0216(13) Uani 1 1 d .
H42A H 0.9207 0.2705 0.3808 0.032 Uiso 1 1 calc GR
H42B H 1.0547 0.2738 0.3459 0.032 Uiso 1 1 calc GR
H42C H 1.0234 0.2362 0.4050 0.032 Uiso 1 1 calc GR
C43 C 0.9083(6) 0.2580(2) 0.2046(4) 0.0241(14) Uani 1 1 d .
H43A H 0.8714 0.2415 0.1579 0.036 Uiso 1 1 calc GR
H43B H 0.9837 0.2715 0.1882 0.036 Uiso 1 1 calc GR
H43C H 0.8489 0.2790 0.2197 0.036 Uiso 1 1 calc GR
C44 C 1.0566(6) 0.2027(2) 0.2595(5) 0.0272(15) Uani 1 1 d .
H44A H 1.0789 0.1831 0.3046 0.041 Uiso 1 1 calc GR
H44B H 1.1270 0.2210 0.2522 0.041 Uiso 1 1 calc GR
H44C H 1.0351 0.1876 0.2074 0.041 Uiso 1 1 calc GR
C45 C 0.7525(6) 0.0834(2) 0.2746(4) 0.0229(13) Uani 1 1 d .
C46 C 0.8694(6) 0.0736(2) 0.2281(5) 0.0342(17) Uani 1 1 d .
H46A H 0.8706 0.0914 0.1788 0.051 Uiso 1 1 calc GR
H46B H 0.8673 0.0447 0.2106 0.051 Uiso 1 1 calc GR
H46C H 0.9440 0.0786 0.2655 0.051 Uiso 1 1 calc GR
C47 C 0.7562(8) 0.0566(2) 0.3557(5) 0.0375(18) Uani 1 1 d .
H47A H 0.8309 0.0634 0.3918 0.056 Uiso 1 1 calc GR
H47B H 0.7576 0.0274 0.3407 0.056 Uiso 1 1 calc GR
H47C H 0.6826 0.0624 0.3855 0.056 Uiso 1 1 calc GR
C48 C 0.6355(7) 0.0709(2) 0.2148(5) 0.0304(16) Uani 1 1 d .
H48A H 0.5600 0.0759 0.2430 0.046 Uiso 1 1 calc GR
H48B H 0.6407 0.0416 0.2007 0.046 Uiso 1 1 calc GR
H48C H 0.6333 0.0874 0.1636 0.046 Uiso 1 1 calc GR
C49 C 0.5009(5) 0.1981(2) 0.4023(4) 0.0177(12) Uani 1 1 d .
C50 C 0.4282(6) 0.1590(2) 0.4274(4) 0.0255(14) Uani 1 1 d .
H50A H 0.3945 0.1446 0.3768 0.038 Uiso 1 1 calc GR
H50B H 0.3602 0.1672 0.4604 0.038 Uiso 1 1 calc GR
H50C H 0.4845 0.1405 0.4605 0.038 Uiso 1 1 calc GR
C51 C 0.4064(5) 0.2242(2) 0.3456(4) 0.0209(13) Uani 1 1 d .
H51A H 0.4495 0.2476 0.3223 0.031 Uiso 1 1 calc GR
H51B H 0.3410 0.2345 0.3789 0.031 Uiso 1 1 calc GR
H51C H 0.3696 0.2070 0.3000 0.031 Uiso 1 1 calc GR
C52 C 0.5407(7) 0.2206(2) 0.4869(4) 0.0242(14) Uani 1 1 d .
H52A H 0.5881 0.2016 0.5246 0.036 Uiso 1 1 calc GR
H52B H 0.4666 0.2298 0.5129 0.036 Uiso 1 1 calc GR
H52C H 0.5922 0.2445 0.4760 0.036 Uiso 1 1 calc GR
P1 P 0.68183(13) 0.27486(5) 0.33957(9) 0.0145(3) Uani 1 1 d .
Th1 Th 0.63867(2) 0.35328(2) 0.34061(2) 0.01269(7) Uani 1 1 d .
C53 C 0.7228(7) 0.4327(3) 0.8309(5) 0.0332(16) Uani 1 1 d .
H53 H 0.6856 0.4250 0.7776 0.040 Uiso 1 1 calc R
C54 C 0.6717(7) 0.4189(3) 0.9035(5) 0.0334(16) Uani 1 1 d .
H54 H 0.5997 0.4020 0.8989 0.040 Uiso 1 1 calc R
C55 C 0.7259(7) 0.4297(3) 0.9828(5) 0.0355(17) Uani 1 1 d .
H55 H 0.6921 0.4199 1.0318 0.043 Uiso 1 1 calc R
C56 C 0.8314(9) 0.4555(3) 0.9887(5) 0.051(2) Uani 1 1 d .
H56 H 0.8666 0.4639 1.0421 0.062 Uiso 1 1 calc R
C57 C 0.8845(8) 0.4688(3) 0.9173(6) 0.047(2) Uani 1 1 d .
H57 H 0.9575 0.4852 0.9223 0.056 Uiso 1 1 calc R
C58 C 0.8292(7) 0.4580(3) 0.8371(5) 0.0364(18) Uani 1 1 d .
H58 H 0.8635 0.4676 0.7881 0.044 Uiso 1 1 calc R

loop_
_atom_site_aniso_label
_atom_site_aniso_U_11
_atom_site_aniso_U_22
_atom_site_aniso_U_33
_atom_site_aniso_U_23
_atom_site_aniso_U_13
_atom_site_aniso_U_12
C1 0.014(3) 0.012(3) 0.014(3) 0.002(2) 0.004(2) 0.002(2)
C2 0.010(3) 0.010(3) 0.024(3) -0.002(2) 0.006(2) -0.001(2)
C3 0.007(2) 0.012(3) 0.020(3) -0.002(2) -0.001(2) 0.004(2)
C4 0.019(3) 0.017(3) 0.013(3) -0.002(2) -0.004(2) -0.001(2)
C5 0.016(3) 0.011(3) 0.015(3) 0.003(2) 0.002(2) 0.000(2)
C6 0.015(3) 0.015(3) 0.019(3) -0.003(2) 0.001(2) 0.001(2)
C7 0.017(3) 0.014(3) 0.023(3) 0.000(2) 0.000(2) 0.004(2)
C8 0.017(3) 0.017(3) 0.021(3) -0.001(2) 0.000(2) 0.001(2)
C9 0.022(3) 0.022(3) 0.023(3) 0.002(3) 0.005(2) 0.004(3)
C10 0.020(3) 0.016(3) 0.015(3) -0.001(2) 0.002(2) -0.001(2)
C11 0.028(3) 0.014(3) 0.028(3) -0.004(3) 0.000(3) -0.003(3)
C12 0.017(3) 0.018(3) 0.034(4) -0.001(3) 0.002(3) -0.005(2)
C13 0.025(3) 0.019(3) 0.022(3) 0.000(3) 0.000(2) -0.002(3)
C14 0.016(3) 0.016(3) 0.023(3) -0.001(2) 0.003(2) -0.003(2)
C15 0.010(3) 0.025(3) 0.026(3) -0.002(3) 0.003(2) 0.004(2)
C16 0.018(3) 0.026(3) 0.026(3) 0.005(3) 0.006(2) -0.006(3)
C17 0.014(3) 0.023(3) 0.026(3) -0.004(3) 0.001(2) 0.002(2)
C18 0.014(3) 0.017(3) 0.013(3) 0.001(2) -0.003(2) -0.003(2)
C19 0.015(3) 0.017(3) 0.017(3) 0.003(2) 0.001(2) -0.002(2)
C20 0.014(3) 0.013(3) 0.016(3) -0.001(2) -0.002(2) -0.005(2)
C21 0.013(3) 0.018(3) 0.016(3) -0.001(2) -0.004(2) 0.000(2)
C22 0.010(3) 0.012(3) 0.017(3) 0.000(2) 0.005(2) -0.001(2)
C23 0.022(3) 0.018(3) 0.016(3) -0.002(2) -0.003(2) -0.006(2)
C24 0.029(3) 0.019(3) 0.021(3) -0.003(3) 0.004(2) -0.003(3)
C25 0.038(4) 0.023(3) 0.018(3) 0.000(3) -0.006(3) -0.002(3)
C26 0.017(3) 0.020(3) 0.032(3) 0.000(3) 0.000(2) -0.005(2)
C27 0.016(3) 0.018(3) 0.021(3) 0.001(2) -0.001(2) 0.001(2)
C28 0.025(3) 0.024(3) 0.023(3) 0.006(3) -0.001(2) 0.001(3)
C29 0.020(3) 0.026(3) 0.026(3) -0.002(3) 0.002(2) 0.006(3)
C30 0.011(3) 0.022(3) 0.036(4) 0.005(3) -0.002(2) 0.003(2)
C31 0.014(3) 0.019(3) 0.019(3) -0.003(2) 0.006(2) -0.005(2)
C32 0.024(3) 0.025(3) 0.025(3) 0.003(3) 0.007(2) -0.008(3)
C33 0.012(3) 0.030(4) 0.033(4) -0.001(3) 0.008(2) -0.007(3)
C34 0.007(3) 0.027(3) 0.028(3) 0.004(3) -0.002(2) -0.002(2)
C35 0.016(3) 0.017(3) 0.014(3) 0.000(2) -0.002(2) 0.004(2)
C36 0.014(3) 0.014(3) 0.018(3) 0.002(2) -0.001(2) -0.001(2)
C37 0.013(3) 0.020(3) 0.020(3) -0.001(2) 0.000(2) 0.006(2)
C38 0.020(3) 0.014(3) 0.023(3) 0.000(2) -0.006(2) 0.000(2)
C39 0.022(3) 0.020(3) 0.017(3) 0.000(2) -0.002(2) -0.003(3)
C40 0.015(3) 0.014(3) 0.019(3) 0.002(2) -0.001(2) 0.000(2)
C41 0.014(3) 0.023(3) 0.022(3) -0.002(3) 0.005(2) 0.005(2)
C42 0.018(3) 0.019(3) 0.027(3) -0.006(3) 0.001(2) 0.002(2)
C43 0.027(3) 0.023(3) 0.023(3) -0.003(3) 0.008(3) -0.004(3)
C44 0.015(3) 0.030(4) 0.037(4) -0.009(3) 0.004(3) 0.001(3)
C45 0.026(3) 0.015(3) 0.027(3) -0.003(3) -0.002(3) 0.007(3)
C46 0.026(3) 0.026(4) 0.048(4) -0.013(3) -0.007(3) 0.010(3)
C47 0.055(5) 0.017(3) 0.039(4) 0.001(3) 0.000(4) 0.010(3)
C48 0.032(4) 0.022(4) 0.037(4) -0.008(3) -0.004(3) 0.008(3)
C49 0.014(3) 0.019(3) 0.020(3) -0.002(2) 0.003(2) 0.000(2)
C50 0.026(3) 0.018(3) 0.033(4) 0.000(3) 0.011(3) -0.009(3)
C51 0.014(3) 0.020(3) 0.029(3) -0.002(3) 0.004(2) 0.001(2)
C52 0.036(4) 0.019(3) 0.019(3) -0.001(3) 0.007(3) -0.003(3)
P1 0.0146(6) 0.0106(7) 0.0188(7) -0.0009(5) 0.0038(5) 0.0029(5)
Th1 0.01190(10) 0.01102(10) 0.01531(10) -0.00019(7) 0.00209(6) 0.00083(7)
C53 0.038(4) 0.038(4) 0.024(3) 0.002(3) 0.006(3) 0.006(3)
C54 0.031(4) 0.035(4) 0.035(4) 0.008(3) 0.003(3) 0.006(3)
C55 0.041(4) 0.036(4) 0.030(4) 0.006(3) 0.007(3) 0.008(3)
C56 0.064(6) 0.058(6) 0.029(4) 0.000(4) -0.011(4) 0.006(5)
C57 0.042(5) 0.050(5) 0.046(5) 0.010(4) -0.009(4) -0.004(4)
C58 0.035(4) 0.036(4) 0.039(4) 0.012(3) 0.011(3) 0.007(3)

loop_
_atom_type_symbol
_atom_type_description
_atom_type_scat_dispersion_real
_atom_type_scat_dispersion_imag
_atom_type_scat_source
C C 0.0181 0.0091 'International Tables Vol C Tables 4.2.6.8 and 6.1.1.4'
H H 0.0000 0.0000 'International Tables Vol C Tables 4.2.6.8 and 6.1.1.4'
P P 0.2955 0.4335 'International Tables Vol C Tables 4.2.6.8 and 6.1.1.4'
Th Th -4.1491 12.3296 'International Tables Vol C Tables 4.2.6.8 and 6.1.1.4'

loop_
_geom_angle_atom_site_label_1
_geom_angle_atom_site_label_2
_geom_angle_atom_site_label_3
_geom_angle
C2 C1 C6 133.4(5)
C2 C1 Th1 77.6(3)
C5 C1 C2 106.4(5)
C5 C1 C6 119.1(5)
C5 C1 Th1 71.1(3)
C6 C1 Th1 124.9(4)
C1 C2 C10 133.8(5)
C1 C2 Th1 73.7(3)
C3 C2 C1 105.9(5)
C3 C2 C10 117.6(5)
C3 C2 Th1 70.7(3)
C10 C2 Th1 134.0(4)
C2 C3 H3 124.5
C2 C3 Th1 80.9(3)
C4 C3 C2 111.1(5)
C4 C3 H3 124.5
C4 C3 Th1 73.4(3)
Th1 C3 H3 113.1
C3 C4 C5 106.3(5)
C3 C4 C14 126.8(5)
C3 C4 Th1 77.8(3)
C5 C4 C14 126.8(6)
C5 C4 Th1 76.1(3)
C14 C4 Th1 110.2(4)
C1 C5 H5 124.9
C1 C5 Th1 80.1(3)
C4 C5 C1 110.3(5)
C4 C5 H5 124.9
C4 C5 Th1 74.6(3)
Th1 C5 H5 112.6
C1 C6 C9 114.7(5)
C7 C6 C1 111.4(5)
C7 C6 C8 105.8(5)
C7 C6 C9 105.7(5)
C8 C6 C1 108.7(5)
C8 C6 C9 110.3(5)
C6 C7 H7A 109.5
C6 C7 H7B 109.5
C6 C7 H7C 109.5
H7A C7 H7B 109.5
H7A C7 H7C 109.5
H7B C7 H7C 109.5
C6 C8 H8A 109.5
C6 C8 H8B 109.5
C6 C8 H8C 109.5
H8A C8 H8B 109.5
H8A C8 H8C 109.5
H8B C8 H8C 109.5
C6 C9 H9A 109.5
C6 C9 H9B 109.5
C6 C9 H9C 109.5
H9A C9 H9B 109.5
H9A C9 H9C 109.5
H9B C9 H9C 109.5
C11 C10 C2 106.7(5)
C12 C10 C2 117.1(5)
C12 C10 C11 108.2(5)
C12 C10 C13 106.6(5)
C13 C10 C2 110.6(5)
C13 C10 C11 107.3(5)
C10 C11 H11A 109.5
C10 C11 H11B 109.5
C10 C11 H11C 109.5
H11A C11 H11B 109.5
H11A C11 H11C 109.5
H11B C11 H11C 109.5
C10 C12 H12A 109.5
C10 C12 H12B 109.5
C10 C12 H12C 109.5
H12A C12 H12B 109.5
H12A C12 H12C 109.5
H12B C12 H12C 109.5
C10 C13 H13A 109.5
C10 C13 H13B 109.5
C10 C13 H13C 109.5
H13A C13 H13B 109.5
H13A C13 H13C 109.5
H13B C13 H13C 109.5
C4 C14 C15 111.1(5)
C4 C14 C16 110.5(5)
C4 C14 C17 107.3(5)
C15 C14 C16 109.5(5)
C15 C14 C17 109.8(5)
C17 C14 C16 108.6(5)
C14 C15 H15A 109.5
C14 C15 H15B 109.5
C14 C15 H15C 109.5
H15A C15 H15B 109.5
H15A C15 H15C 109.5
H15B C15 H15C 109.5
C14 C16 H16A 109.5
C14 C16 H16B 109.5
C14 C16 H16C 109.5
H16A C16 H16B 109.5
H16A C16 H16C 109.5
H16B C16 H16C 109.5
C14 C17 H17A 109.5
C14 C17 H17B 109.5
C14 C17 H17C 109.5
H17A C17 H17B 109.5
H17A C17 H17C 109.5
H17B C17 H17C 109.5
C19 C18 C23 132.6(5)
C19 C18 Th1 78.0(3)
C22 C18 C19 106.8(5)
C22 C18 C23 120.1(5)
C22 C18 Th1 70.2(3)
C23 C18 Th1 122.9(4)
C18 C19 C27 134.8(5)
C18 C19 Th1 73.5(3)
C20 C19 C18 105.4(5)
C20 C19 C27 117.6(5)
C20 C19 Th1 70.1(3)
C27 C19 Th1 132.7(4)
C19 C20 H20 124.2
C19 C20 Th1 81.4(3)
C21 C20 C19 111.5(5)
C21 C20 H20 124.2
C21 C20 Th1 73.7(3)
Th1 C20 H20 112.5
C20 C21 C22 106.0(5)
C20 C21 C31 128.6(5)
C20 C21 Th1 77.6(3)
C22 C21 C31 125.1(5)
C22 C21 Th1 75.2(3)
C31 C21 Th1 109.2(4)
C18 C22 H22 124.9
C18 C22 Th1 80.9(3)
C21 C22 C18 110.2(5)
C21 C22 H22 124.9
C21 C22 Th1 75.3(3)
Th1 C22 H22 111.1
C18 C23 C25 109.8(5)
C24 C23 C18 109.9(5)
C24 C23 C25 105.9(5)
C26 C23 C18 113.9(5)
C26 C23 C24 105.4(5)
C26 C23 C25 111.5(5)
C23 C24 H24A 109.5
C23 C24 H24B 109.5
C23 C24 H24C 109.5
H24A C24 H24B 109.5
H24A C24 H24C 109.5
H24B C24 H24C 109.5
C23 C25 H25A 109.5
C23 C25 H25B 109.5
C23 C25 H25C 109.5
H25A C25 H25B 109.5
H25A C25 H25C 109.5
H25B C25 H25C 109.5
C23 C26 H26A 109.5
C23 C26 H26B 109.5
C23 C26 H26C 109.5
H26A C26 H26B 109.5
H26A C26 H26C 109.5
H26B C26 H26C 109.5
C19 C27 C28 107.5(5)
C19 C27 C29 111.0(5)
C19 C27 C30 117.3(5)
C28 C27 C29 107.7(5)
C28 C27 C30 107.9(5)
C30 C27 C29 105.0(5)
C27 C28 H28A 109.5
C27 C28 H28B 109.5
C27 C28 H28C 109.5
H28A C28 H28B 109.5
H28A C28 H28C 109.5
H28B C28 H28C 109.5
C27 C29 H29A 109.5
C27 C29 H29B 109.5
C27 C29 H29C 109.5
H29A C29 H29B 109.5
H29A C29 H29C 109.5
H29B C29 H29C 109.5
C27 C30 H30A 109.5
C27 C30 H30B 109.5
C27 C30 H30C 109.5
H30A C30 H30B 109.5
H30A C30 H30C 109.5
H30B C30 H30C 109.5
C21 C31 C32 112.2(5)
C21 C31 C33 109.6(5)
C21 C31 C34 107.7(5)
C32 C31 C33 109.8(5)
C32 C31 C34 109.2(5)
C34 C31 C33 108.2(5)
C31 C32 H32A 109.5
C31 C32 H32B 109.5
C31 C32 H32C 109.5
H32A C32 H32B 109.5
H32A C32 H32C 109.5
H32B C32 H32C 109.5
C31 C33 H33A 109.5
C31 C33 H33B 109.5
C31 C33 H33C 109.5
H33A C33 H33B 109.5
H33A C33 H33C 109.5
H33B C33 H33C 109.5
C31 C34 H34A 109.5
C31 C34 H34B 109.5
C31 C34 H34C 109.5
H34A C34 H34B 109.5
H34A C34 H34C 109.5
H34B C34 H34C 109.5
C36 C35 C40 117.1(5)
C36 C35 P1 121.6(5)
C40 C35 P1 121.1(4)
C35 C36 C41 124.3(5)
C37 C36 C35 119.0(5)
C37 C36 C41 116.7(5)
C36 C37 H37 118.0
C38 C37 C36 124.0(6)
C38 C37 H37 118.0
C37 C38 C45 122.6(6)
C39 C38 C37 116.6(6)
C39 C38 C45 120.9(6)
C38 C39 H39 118.1
C38 C39 C40 123.9(6)
C40 C39 H39 118.1
C35 C40 C49 124.2(5)
C39 C40 C35 118.9(5)
C39 C40 C49 116.9(5)
C42 C41 C36 111.2(5)
C42 C41 C43 111.0(5)
C42 C41 C44 105.4(5)
C43 C41 C36 110.3(5)
C44 C41 C36 112.6(5)
C44 C41 C43 106.1(5)
C41 C42 H42A 109.5
C41 C42 H42B 109.5
C41 C42 H42C 109.5
H42A C42 H42B 109.5
H42A C42 H42C 109.5
H42B C42 H42C 109.5
C41 C43 H43A 109.5
C41 C43 H43B 109.5
C41 C43 H43C 109.5
H43A C43 H43B 109.5
H43A C43 H43C 109.5
H43B C43 H43C 109.5
C41 C44 H44A 109.5
C41 C44 H44B 109.5
C41 C44 H44C 109.5
H44A C44 H44B 109.5
H44A C44 H44C 109.5
H44B C44 H44C 109.5
C38 C45 C47 110.0(5)
C38 C45 C48 108.7(5)
C46 C45 C38 112.9(6)
C46 C45 C47 108.6(6)
C46 C45 C48 107.3(5)
C47 C45 C48 109.2(6)
C45 C46 H46A 109.5
C45 C46 H46B 109.5
C45 C46 H46C 109.5
H46A C46 H46B 109.5
H46A C46 H46C 109.5
H46B C46 H46C 109.5
C45 C47 H47A 109.5
C45 C47 H47B 109.5
C45 C47 H47C 109.5
H47A C47 H47B 109.5
H47A C47 H47C 109.5
H47B C47 H47C 109.5
C45 C48 H48A 109.5
C45 C48 H48B 109.5
C45 C48 H48C 109.5
H48A C48 H48B 109.5
H48A C48 H48C 109.5
H48B C48 H48C 109.5
C50 C49 C40 112.7(5)
C50 C49 C52 105.2(5)
C51 C49 C40 111.2(5)
C51 C49 C50 105.8(5)
C51 C49 C52 111.8(5)
C52 C49 C40 109.9(5)
C49 C50 H50A 109.5
C49 C50 H50B 109.5
C49 C50 H50C 109.5
H50A C50 H50B 109.5
H50A C50 H50C 109.5
H50B C50 H50C 109.5
C49 C51 H51A 109.5
C49 C51 H51B 109.5
C49 C51 H51C 109.5
H51A C51 H51B 109.5
H51A C51 H51C 109.5
H51B C51 H51C 109.5
C49 C52 H52A 109.5
C49 C52 H52B 109.5
C49 C52 H52C 109.5
H52A C52 H52B 109.5
H52A C52 H52C 109.5
H52B C52 H52C 109.5
C35 P1 Th1 177.15(19)
C1 Th1 C2 28.66(15)
C1 Th1 C18 166.20(17)
C1 Th1 C19 137.92(16)
C2 Th1 C19 109.43(17)
C3 Th1 C1 47.19(15)
C3 Th1 C2 28.41(14)
C3 Th1 C18 121.35(16)
C3 Th1 C19 94.25(16)
C3 Th1 C20 90.47(17)
C4 Th1 C1 48.29(16)
C4 Th1 C2 47.72(16)
C4 Th1 C3 28.80(17)
C4 Th1 C5 29.37(17)
C4 Th1 C18 127.14(16)
C4 Th1 C19 107.91(17)
C4 Th1 C20 114.72(17)
C4 Th1 C21 141.46(18)
C4 Th1 C22 154.64(17)
C5 Th1 C1 28.86(16)
C5 Th1 C2 47.12(16)
C5 Th1 C3 47.07(16)
C5 Th1 C18 153.57(16)
C5 Th1 C19 137.14(16)
C5 Th1 C20 137.02(17)
C18 Th1 C2 137.55(16)
C18 Th1 C19 28.47(16)
C20 Th1 C1 120.28(16)
C20 Th1 C2 93.31(16)
C20 Th1 C18 47.02(16)
C20 Th1 C19 28.45(15)
C21 Th1 C1 124.72(16)
C21 Th1 C2 106.04(16)
C21 Th1 C3 113.98(17)
C21 Th1 C5 152.44(17)
C21 Th1 C18 48.24(16)
C21 Th1 C19 47.68(15)
C21 Th1 C20 28.64(17)
C22 Th1 C1 150.87(16)
C22 Th1 C2 135.52(16)
C22 Th1 C3 137.28(17)
C22 Th1 C5 175.51(17)
C22 Th1 C18 28.86(16)
C22 Th1 C19 47.13(16)
C22 Th1 C20 47.10(17)
C22 Th1 C21 29.54(16)
P1 Th1 C1 96.43(12)
P1 Th1 C2 124.98(12)
P1 Th1 C3 134.08(12)
P1 Th1 C4 108.40(13)
P1 Th1 C5 87.23(12)
P1 Th1 C18 97.31(12)
P1 Th1 C19 125.59(12)
P1 Th1 C20 135.45(12)
P1 Th1 C21 110.12(13)
P1 Th1 C22 88.50(12)
C54 C53 H53 119.9
C54 C53 C58 120.2(7)
C58 C53 H53 119.9
C53 C54 H54 119.7
C55 C54 C53 120.6(8)
C55 C54 H54 119.7
C54 C55 H55 120.5
C54 C55 C56 119.0(7)
C56 C55 H55 120.5
C55 C56 H56 119.5
C57 C56 C55 121.0(8)
C57 C56 H56 119.5
C56 C57 H57 120.1
C56 C57 C58 119.9(8)
C58 C57 H57 120.1
C53 C58 C57 119.2(7)
C53 C58 H58 120.4
C57 C58 H58 120.4

loop_
_geom_bond_atom_site_label_1
_geom_bond_atom_site_label_2
_geom_bond_distance
C1 C2 1.455(8)
C1 C5 1.427(8)
C1 C6 1.547(8)
C1 Th1 2.913(6)
C2 C3 1.428(7)
C2 C10 1.548(8)
C2 Th1 2.964(6)
C3 H3 0.9300
C3 C4 1.396(8)
C3 Th1 2.833(6)
C4 C5 1.413(8)
C4 C14 1.522(8)
C4 Th1 2.777(6)
C5 H5 0.9300
C5 Th1 2.797(5)
C6 C7 1.528(8)
C6 C8 1.542(8)
C6 C9 1.549(8)
C7 H7A 0.9600
C7 H7B 0.9600
C7 H7C 0.9600
C8 H8A 0.9600
C8 H8B 0.9600
C8 H8C 0.9600
C9 H9A 0.9600
C9 H9B 0.9600
C9 H9C 0.9600
C10 C11 1.539(8)
C10 C12 1.531(8)
C10 C13 1.535(8)
C11 H11A 0.9600
C11 H11B 0.9600
C11 H11C 0.9600
C12 H12A 0.9600
C12 H12B 0.9600
C12 H12C 0.9600
C13 H13A 0.9600
C13 H13B 0.9600
C13 H13C 0.9600
C14 C15 1.523(8)
C14 C16 1.546(8)
C14 C17 1.533(8)
C15 H15A 0.9600
C15 H15B 0.9600
C15 H15C 0.9600
C16 H16A 0.9600
C16 H16B 0.9600
C16 H16C 0.9600
C17 H17A 0.9600
C17 H17B 0.9600
C17 H17C 0.9600
C18 C19 1.452(8)
C18 C22 1.428(8)
C18 C23 1.548(8)
C18 Th1 2.921(5)
C19 C20 1.436(8)
C19 C27 1.531(8)
C19 Th1 2.980(6)
C20 H20 0.9300
C20 C21 1.391(8)
C20 Th1 2.834(6)
C21 C22 1.420(8)
C21 C31 1.517(8)
C21 Th1 2.785(6)
C22 H22 0.9300
C22 Th1 2.784(6)
C23 C24 1.547(9)
C23 C25 1.548(8)
C23 C26 1.528(8)
C24 H24A 0.9600
C24 H24B 0.9600
C24 H24C 0.9600
C25 H25A 0.9600
C25 H25B 0.9600
C25 H25C 0.9600
C26 H26A 0.9600
C26 H26B 0.9600
C26 H26C 0.9600
C27 C28 1.540(8)
C27 C29 1.550(9)
C27 C30 1.547(8)
C28 H28A 0.9600
C28 H28B 0.9600
C28 H28C 0.9600
C29 H29A 0.9600
C29 H29B 0.9600
C29 H29C 0.9600
C30 H30A 0.9600
C30 H30B 0.9600
C30 H30C 0.9600
C31 C32 1.521(9)
C31 C33 1.550(8)
C31 C34 1.541(8)
C32 H32A 0.9600
C32 H32B 0.9600
C32 H32C 0.9600
C33 H33A 0.9600
C33 H33B 0.9600
C33 H33C 0.9600
C34 H34A 0.9600
C34 H34B 0.9600
C34 H34C 0.9600
C35 C36 1.445(8)
C35 C40 1.446(8)
C35 P1 1.853(6)
C36 C37 1.391(8)
C36 C41 1.548(8)
C37 H37 0.9300
C37 C38 1.385(9)
C38 C39 1.383(9)
C38 C45 1.526(9)
C39 H39 0.9300
C39 C40 1.396(9)
C40 C49 1.552(8)
C41 C42 1.535(8)
C41 C43 1.547(9)
C41 C44 1.539(8)
C42 H42A 0.9600
C42 H42B 0.9600
C42 H42C 0.9600
C43 H43A 0.9600
C43 H43B 0.9600
C43 H43C 0.9600
C44 H44A 0.9600
C44 H44B 0.9600
C44 H44C 0.9600
C45 C46 1.523(10)
C45 C47 1.532(10)
C45 C48 1.547(9)
C46 H46A 0.9600
C46 H46B 0.9600
C46 H46C 0.9600
C47 H47A 0.9600
C47 H47B 0.9600
C47 H47C 0.9600
C48 H48A 0.9600
C48 H48B 0.9600
C48 H48C 0.9600
C49 C50 1.533(8)
C49 C51 1.531(8)
C49 C52 1.540(8)
C50 H50A 0.9600
C50 H50B 0.9600
C50 H50C 0.9600
C51 H51A 0.9600
C51 H51B 0.9600
C51 H51C 0.9600
C52 H52A 0.9600
C52 H52B 0.9600
C52 H52C 0.9600
P1 Th1 2.5358(15)
C53 H53 0.9300
C53 C54 1.376(10)
C53 C58 1.383(11)
C54 H54 0.9300
C54 C55 1.374(11)
C55 H55 0.9300
C55 C56 1.384(13)
C56 H56 0.9300
C56 C57 1.364(13)
C57 H57 0.9300
C57 C58 1.392(12)
C58 H58 0.9300

loop_
_geom_torsion_atom_site_label_1
_geom_torsion_atom_site_label_2
_geom_torsion_atom_site_label_3
_geom_torsion_atom_site_label_4
_geom_torsion
C1 C2 C3 C4 2.2(7)
C1 C2 C3 Th1 -65.9(4)
C1 C2 C10 C11 -84.8(8)
C1 C2 C10 C12 36.5(9)
C1 C2 C10 C13 158.9(6)
C2 C1 C5 C4 1.0(6)
C2 C1 C5 Th1 70.3(4)
C2 C1 C6 C7 179.5(6)
C2 C1 C6 C8 63.4(8)
C2 C1 C6 C9 -60.5(8)
C2 C3 C4 C5 -1.7(7)
C2 C3 C4 C14 -179.3(6)
C2 C3 C4 Th1 -73.0(4)
C3 C2 C10 C11 73.3(6)
C3 C2 C10 C12 -165.4(5)
C3 C2 C10 C13 -43.0(7)
C3 C4 C5 C1 0.4(7)
C3 C4 C5 Th1 -72.6(4)
C3 C4 C14 C15 -31.2(8)
C3 C4 C14 C16 -152.9(6)
C3 C4 C14 C17 88.9(7)
C5 C1 C2 C3 -1.9(6)
C5 C1 C2 C10 158.0(6)
C5 C1 C2 Th1 -65.7(4)
C5 C1 C6 C7 13.3(7)
C5 C1 C6 C8 -102.8(6)
C5 C1 C6 C9 133.3(6)
C5 C4 C14 C15 151.7(6)
C5 C4 C14 C16 29.9(8)
C5 C4 C14 C17 -88.3(7)
C6 C1 C2 C3 -169.4(6)
C6 C1 C2 C10 -9.5(11)
C6 C1 C2 Th1 126.8(6)
C6 C1 C5 C4 170.6(5)
C6 C1 C5 Th1 -120.1(5)
C10 C2 C3 C4 -161.5(5)
C10 C2 C3 Th1 130.4(5)
C14 C4 C5 C1 178.0(5)
C14 C4 C5 Th1 105.1(6)
C18 C19 C20 C21 3.0(7)
C18 C19 C20 Th1 -65.7(4)
C18 C19 C27 C28 -86.4(8)
C18 C19 C27 C29 156.0(6)
C18 C19 C27 C30 35.3(10)
C19 C18 C22 C21 -0.4(7)
C19 C18 C22 Th1 70.2(4)
C19 C18 C23 C24 179.4(6)
C19 C18 C23 C25 63.2(8)
C19 C18 C23 C26 -62.6(8)
C19 C20 C21 C22 -3.2(7)
C19 C20 C21 C31 -178.5(6)
C19 C20 C21 Th1 -73.6(4)
C20 C19 C27 C28 74.0(7)
C20 C19 C27 C29 -43.5(7)
C20 C19 C27 C30 -164.3(5)
C20 C21 C22 C18 2.2(7)
C20 C21 C22 Th1 -72.1(4)
C20 C21 C31 C32 -24.1(9)
C20 C21 C31 C33 -146.3(6)
C20 C21 C31 C34 96.1(7)
C22 C18 C19 C20 -1.5(6)
C22 C18 C19 C27 160.6(6)
C22 C18 C19 Th1 -64.8(4)
C22 C18 C23 C24 9.1(7)
C22 C18 C23 C25 -107.0(6)
C22 C18 C23 C26 127.1(6)
C22 C21 C31 C32 161.5(6)
C22 C21 C31 C33 39.2(8)
C22 C21 C31 C34 -78.3(7)
C23 C18 C19 C20 -172.7(6)
C23 C18 C19 C27 -10.7(11)
C23 C18 C19 Th1 123.9(6)
C23 C18 C22 C21 172.2(5)
C23 C18 C22 Th1 -117.3(5)
C27 C19 C20 C21 -162.7(5)
C27 C19 C20 Th1 128.6(5)
C31 C21 C22 C18 177.6(5)
C31 C21 C22 Th1 103.3(6)
C35 C36 C37 C38 -1.5(9)
C35 C36 C41 C42 54.3(8)
C35 C36 C41 C43 -69.3(7)
C35 C36 C41 C44 172.4(5)
C35 C40 C49 C50 -172.8(5)
C35 C40 C49 C51 68.5(7)
C35 C40 C49 C52 -55.8(7)
C36 C35 C40 C39 -7.2(8)
C36 C35 C40 C49 171.3(5)
C36 C37 C38 C39 -4.3(9)
C36 C37 C38 C45 177.8(6)
C37 C36 C41 C42 -126.3(6)
C37 C36 C41 C43 110.1(6)
C37 C36 C41 C44 -8.3(8)
C37 C38 C39 C40 4.3(9)
C37 C38 C45 C46 -5.7(9)
C37 C38 C45 C47 115.9(7)
C37 C38 C45 C48 -124.6(7)
C38 C39 C40 C35 1.5(9)
C38 C39 C40 C49 -177.1(5)
C39 C38 C45 C46 176.5(6)
C39 C38 C45 C47 -61.9(8)
C39 C38 C45 C48 57.6(8)
C39 C40 C49 C50 5.7(8)
C39 C40 C49 C51 -112.9(6)
C39 C40 C49 C52 122.7(6)
C40 C35 C36 C37 7.2(8)
C40 C35 C36 C41 -173.5(5)
C41 C36 C37 C38 179.1(6)
C45 C38 C39 C40 -177.8(6)
P1 C35 C36 C37 -169.1(4)
P1 C35 C36 C41 10.2(8)
P1 C35 C40 C39 169.1(4)
P1 C35 C40 C49 -12.4(8)
Th1 C1 C2 C3 63.8(4)
Th1 C1 C2 C10 -136.3(6)
Th1 C1 C5 C4 -69.3(4)
Th1 C1 C6 C7 -73.0(6)
Th1 C1 C6 C8 170.9(4)
Th1 C1 C6 C9 47.0(7)
Th1 C2 C3 C4 68.1(4)
Th1 C2 C10 C11 162.5(4)
Th1 C2 C10 C12 -76.2(7)
Th1 C2 C10 C13 46.2(7)
Th1 C3 C4 C5 71.4(4)
Th1 C3 C4 C14 -106.3(6)
Th1 C4 C5 C1 73.0(4)
Th1 C4 C14 C15 -120.9(4)
Th1 C4 C14 C16 117.4(5)
Th1 C4 C14 C17 -0.9(6)
Th1 C18 C19 C20 63.3(4)
Th1 C18 C19 C27 -134.6(7)
Th1 C18 C22 C21 -70.6(4)
Th1 C18 C23 C24 -75.7(6)
Th1 C18 C23 C25 168.2(4)
Th1 C18 C23 C26 42.4(7)
Th1 C19 C20 C21 68.6(4)
Th1 C19 C27 C28 161.8(4)
Th1 C19 C27 C29 44.2(7)
Th1 C19 C27 C30 -76.5(7)
Th1 C20 C21 C22 70.4(4)
Th1 C20 C21 C31 -104.9(6)
Th1 C21 C22 C18 74.3(4)
Th1 C21 C31 C32 -113.4(5)
Th1 C21 C31 C33 124.3(4)
Th1 C21 C31 C34 6.8(6)
C53 C54 C55 C56 1.3(12)
C54 C53 C58 C57 0.7(12)
C54 C55 C56 C57 -2.5(13)
C55 C56 C57 C58 2.8(15)
C56 C57 C58 C53 -1.8(13)
C58 C53 C54 C55 -0.4(12)
